data_7002657
loop_
_publ_author_name
'Henke, Florian'
'Schenk, Christian'
'Schnepf, Andreas'

_publ_section_title
;
 [Si(SiMe3)3]6Ge18M (M = Zn, Cd, Hg): neutral metalloid cluster
 compounds of germanium as highly soluble building blocks for
 supramolecular chemistry
;
_journal_issue 42
_journal_name_full 'Dalton Transactions'
_journal_page_first 9141
_journal_paper_doi 10.1039/b906551b
_journal_year 2009
_chemical_formula_sum 'C64 H186 Ge18 Hg Si24'
_chemical_formula_weight 3137.50
_chemical_name_systematic
;
?
;
_space_group_IT_number 14
_symmetry_cell_setting monoclinic
_symmetry_space_group_name_Hall '-P 2yn'
_symmetry_space_group_name_H-M 'P 1 21/n 1'
_atom_sites_solution_hydrogens geom
_atom_sites_solution_primary direct
_atom_sites_solution_secondary difmap
_audit_creation_method SHELXL-97
_cell_angle_alpha 90.00
_cell_angle_beta 92.29(3)
_cell_angle_gamma 90.00
_cell_formula_units_Z 2
_cell_length_a 14.953(3)
_cell_length_b 19.069(4)
_cell_length_c 23.622(5)
_cell_measurement_reflns_used 38706
_cell_measurement_temperature 149(2)
_cell_measurement_theta_max 26.09
_cell_measurement_theta_min 1.37
_cell_volume 6730(2)
_computing_structure_refinement 'SHELXL-97 (Sheldrick, 1997)'
_computing_structure_solution 'SHELXS-97 (Sheldrick, 1990)'
_diffrn_ambient_temperature 149(2)
_diffrn_measured_fraction_theta_full 0.992
_diffrn_measured_fraction_theta_max 0.992
_diffrn_radiation_monochromator graphite
_diffrn_radiation_source 'fine-focus sealed tube'
_diffrn_radiation_type MoK\a
_diffrn_radiation_wavelength 0.71073
_diffrn_reflns_av_R_equivalents 0.0739
_diffrn_reflns_av_sigmaI/netI 0.0604
_diffrn_reflns_limit_h_max 18
_diffrn_reflns_limit_h_min -16
_diffrn_reflns_limit_k_max 23
_diffrn_reflns_limit_k_min -23
_diffrn_reflns_limit_l_max 28
_diffrn_reflns_limit_l_min -28
_diffrn_reflns_number 45929
_diffrn_reflns_theta_full 25.66
_diffrn_reflns_theta_max 25.66
_diffrn_reflns_theta_min 1.37
_exptl_absorpt_coefficient_mu 5.329
_exptl_absorpt_correction_T_max 0.7165
_exptl_absorpt_correction_T_min 0.1353
_exptl_absorpt_correction_type numerical
_exptl_crystal_colour orange-red
_exptl_crystal_density_diffrn 1.548
_exptl_crystal_density_method 'not measured'
_exptl_crystal_description plate
_exptl_crystal_F_000 3124
_exptl_crystal_size_max 0.5
_exptl_crystal_size_mid 0.3
_exptl_crystal_size_min 0.1
_refine_diff_density_max 2.026
_refine_diff_density_min -1.542
_refine_diff_density_rms 0.119
_refine_ls_extinction_method none
_refine_ls_goodness_of_fit_ref 1.001
_refine_ls_hydrogen_treatment constr
_refine_ls_matrix_type full
_refine_ls_number_parameters 529
_refine_ls_number_reflns 12651
_refine_ls_number_restraints 18
_refine_ls_restrained_S_all 1.001
_refine_ls_R_factor_all 0.0669
_refine_ls_R_factor_gt 0.0449
_refine_ls_shift/su_max 0.001
_refine_ls_shift/su_mean 0.000
_refine_ls_structure_factor_coef Fsqd
_refine_ls_weighting_details 'calc w=1/[\s^2^(Fo^2^)+(0.0486P)^2^+0.0000P] where P=(Fo^2^+2Fc^2^)/3'
_refine_ls_weighting_scheme calc
_refine_ls_wR_factor_gt 0.0896
_refine_ls_wR_factor_ref 0.0960
_reflns_number_gt 9654
_reflns_number_total 12651
_reflns_threshold_expression >2sigma(I)
_cod_data_source_file b906551b.txt
_cod_data_source_block fhp25mon
_cod_depositor_comments
;
The following automatic conversions were performed:
'_symmetry_cell_setting' value 'Monoclinic' changed to 'monoclinic'
according to '/home/saulius/struct/CIF-dictionaries/cif_core.dic'
dictionary named 'cif_core.dic' version 2.4.1 from 2010-06-29.

Automatic conversion script
Id: cif_fix_enum 1527 2010-12-29 10:47:43Z saulius 
;
_cod_original_sg_symbol_H-M P2(1)/n
_cod_database_code 7002657

loop_
_symmetry_equiv_pos_as_xyz
'x, y, z'
'-x+1/2, y+1/2, -z+1/2'
'-x, -y, -z'
'x-1/2, -y-1/2, z-1/2'

loop_
_atom_site_label
_atom_site_type_symbol
_atom_site_fract_x
_atom_site_fract_y
_atom_site_fract_z
_atom_site_U_iso_or_equiv
_atom_site_adp_type
_atom_site_occupancy
_atom_site_symmetry_multiplicity
_atom_site_calc_flag
_atom_site_refinement_flags
_atom_site_disorder_assembly
_atom_site_disorder_group
Hg1 Hg 0.0000 0.5000 0.0000 0.03178(8) Uani 1 2 d S . .
Ge1 Ge 0.04889(4) 0.60328(3) -0.16100(3) 0.03266(14) Uani 1 1 d . . .
Ge2 Ge -0.15072(4) 0.66739(3) -0.08932(3) 0.03502(15) Uani 1 1 d . . .
Ge3 Ge 0.07246(4) 0.71812(3) -0.03654(3) 0.03306(14) Uani 1 1 d . . .
Ge4 Ge -0.05160(4) 0.64261(3) -0.00390(3) 0.03024(14) Uani 1 1 d . . .
Ge5 Ge 0.10943(4) 0.59451(3) -0.06111(2) 0.02936(13) Uani 1 1 d . . .
Ge6 Ge -0.07580(4) 0.55262(3) -0.10652(3) 0.03096(14) Uani 1 1 d . . .
Ge7 Ge -0.05437(4) 0.77863(3) -0.09465(3) 0.03426(15) Uani 1 1 d . . .
Ge8 Ge 0.08747(4) 0.73292(3) -0.14399(3) 0.03277(14) Uani 1 1 d . . .
Ge9 Ge -0.07439(4) 0.69398(3) -0.18238(3) 0.03345(14) Uani 1 1 d . . .
Si1 Si 0.11598(10) 0.54639(8) -0.23848(6) 0.0277(3) Uani 1 1 d . . .
Si2 Si -0.30619(11) 0.68857(8) -0.07868(7) 0.0312(3) Uani 1 1 d . A .
Si3 Si 0.15510(11) 0.79012(8) 0.02913(6) 0.0289(3) Uani 1 1 d . . .
Si10 Si 0.02410(14) 0.57017(10) -0.31967(7) 0.0451(4) Uani 1 1 d . . .
Si11 Si 0.26132(13) 0.59238(10) -0.24277(9) 0.0444(5) Uani 1 1 d . . .
Si12 Si 0.11773(12) 0.42546(8) -0.22035(7) 0.0350(4) Uani 1 1 d . . .
Si20 Si -0.36936(12) 0.58601(10) -0.04269(8) 0.0407(4) Uani 1 1 d . . .
Si21 Si -0.36989(12) 0.71550(10) -0.16821(8) 0.0414(4) Uani 1 1 d . . .
Si22 Si -0.31804(12) 0.78458(10) -0.01649(8) 0.0426(4) Uani 1 1 d . . .
Si30 Si 0.05307(13) 0.85553(9) 0.08094(8) 0.0405(4) Uani 1 1 d . . .
Si31 Si 0.24807(12) 0.86111(9) -0.02480(8) 0.0382(4) Uani 1 1 d . . .
Si32 Si 0.24095(12) 0.71798(9) 0.09055(7) 0.0357(4) Uani 1 1 d . . .
C10C C -0.0951(6) 0.5455(5) -0.3070(4) 0.067(2) Uani 1 1 d . . .
H10A H -0.1325 0.5557 -0.3411 0.101 Uiso 1 1 calc R . .
H10B H -0.1167 0.5727 -0.2751 0.101 Uiso 1 1 calc R . .
H10C H -0.0984 0.4954 -0.2983 0.101 Uiso 1 1 calc R . .
C10B C 0.0294(6) 0.6656(4) -0.3380(3) 0.063(2) Uani 1 1 d . . .
H10D H -0.0091 0.6748 -0.3718 0.094 Uiso 1 1 calc R . .
H10E H 0.0913 0.6784 -0.3457 0.094 Uiso 1 1 calc R . .
H10F H 0.0088 0.6935 -0.3062 0.094 Uiso 1 1 calc R . .
C10A C 0.0643(8) 0.5190(6) -0.3812(4) 0.093(4) Uani 1 1 d . . .
H10G H 0.0260 0.5289 -0.4148 0.140 Uiso 1 1 calc R . .
H10H H 0.0620 0.4688 -0.3725 0.140 Uiso 1 1 calc R . .
H10I H 0.1261 0.5325 -0.3884 0.140 Uiso 1 1 calc R . .
C11C C 0.2609(6) 0.6879(4) -0.2615(4) 0.072(3) Uani 1 1 d . . .
H11A H 0.3227 0.7048 -0.2628 0.107 Uiso 1 1 calc R . .
H11B H 0.2294 0.7143 -0.2328 0.107 Uiso 1 1 calc R . .
H11C H 0.2306 0.6945 -0.2986 0.107 Uiso 1 1 calc R . .
C11B C 0.3249(6) 0.5474(5) -0.2992(5) 0.088(4) Uani 1 1 d . . .
H11D H 0.3852 0.5673 -0.3003 0.133 Uiso 1 1 calc R . .
H11E H 0.2936 0.5542 -0.3361 0.133 Uiso 1 1 calc R . .
H11F H 0.3290 0.4971 -0.2909 0.133 Uiso 1 1 calc R . .
C11A C 0.3203(6) 0.5800(7) -0.1731(4) 0.096(4) Uani 1 1 d . . .
H11G H 0.3811 0.5990 -0.1744 0.143 Uiso 1 1 calc R . .
H11H H 0.3233 0.5299 -0.1640 0.143 Uiso 1 1 calc R . .
H11I H 0.2877 0.6047 -0.1439 0.143 Uiso 1 1 calc R . .
C12C C 0.1875(6) 0.3802(4) -0.2731(3) 0.063(2) Uani 1 1 d . . .
H12A H 0.1881 0.3297 -0.2655 0.094 Uiso 1 1 calc R . .
H12B H 0.2487 0.3985 -0.2701 0.094 Uiso 1 1 calc R . .
H12C H 0.1622 0.3888 -0.3114 0.094 Uiso 1 1 calc R . .
C12B C 0.0008(5) 0.3904(4) -0.2277(4) 0.060(2) Uani 1 1 d . . .
H12D H 0.0013 0.3399 -0.2202 0.090 Uiso 1 1 calc R . .
H12E H -0.0233 0.3990 -0.2663 0.090 Uiso 1 1 calc R . .
H12F H -0.0368 0.4140 -0.2005 0.090 Uiso 1 1 calc R . .
C12A C 0.1634(7) 0.4069(4) -0.1480(3) 0.070(2) Uani 1 1 d . . .
H12G H 0.1635 0.3562 -0.1414 0.104 Uiso 1 1 calc R . .
H12H H 0.1262 0.4299 -0.1203 0.104 Uiso 1 1 calc R . .
H12I H 0.2248 0.4248 -0.1439 0.104 Uiso 1 1 calc R . .
C20A C -0.3697(19) 0.5119(16) -0.0965(11) 0.081(9) Uani 0.50 1 d PU A 1
H20A H -0.3967 0.4700 -0.0802 0.122 Uiso 0.50 1 calc PR A 1
H20B H -0.3081 0.5014 -0.1064 0.122 Uiso 0.50 1 calc PR A 1
H20C H -0.4046 0.5260 -0.1307 0.122 Uiso 0.50 1 calc PR A 1
C20B C -0.308(2) 0.5522(19) 0.0198(18) 0.074(8) Uani 0.50 1 d PU A 1
H20D H -0.3368 0.5095 0.0330 0.110 Uiso 0.50 1 calc PR A 1
H20E H -0.3070 0.5876 0.0499 0.110 Uiso 0.50 1 calc PR A 1
H20F H -0.2461 0.5414 0.0101 0.110 Uiso 0.50 1 calc PR A 1
C20C C -0.485(3) 0.603(3) -0.0235(17) 0.097(16) Uani 0.50 1 d PU A 1
H20G H -0.5108 0.5595 -0.0085 0.145 Uiso 0.50 1 calc PR A 1
H20H H -0.5204 0.6178 -0.0571 0.145 Uiso 0.50 1 calc PR A 1
H20I H -0.4858 0.6394 0.0055 0.145 Uiso 0.50 1 calc PR A 1
C20F C -0.490(2) 0.591(3) -0.0488(16) 0.077(13) Uani 0.50 1 d PU A 2
H20J H -0.5162 0.5484 -0.0336 0.116 Uiso 0.50 1 calc PR A 2
H20K H -0.5093 0.5967 -0.0887 0.116 Uiso 0.50 1 calc PR A 2
H20L H -0.5106 0.6318 -0.0272 0.116 Uiso 0.50 1 calc PR A 2
C20E C -0.325(4) 0.576(2) 0.033(2) 0.17(2) Uani 0.50 1 d PU A 2
H20M H -0.3495 0.5340 0.0494 0.250 Uiso 0.50 1 calc PR A 2
H20N H -0.3417 0.6174 0.0548 0.250 Uiso 0.50 1 calc PR A 2
H20O H -0.2591 0.5727 0.0331 0.250 Uiso 0.50 1 calc PR A 2
C20D C -0.330(2) 0.5142(17) -0.084(2) 0.135(16) Uani 0.50 1 d PU A 2
H20P H -0.3546 0.4702 -0.0708 0.203 Uiso 0.50 1 calc PR A 2
H20Q H -0.2641 0.5123 -0.0808 0.203 Uiso 0.50 1 calc PR A 2
H20R H -0.3482 0.5213 -0.1242 0.203 Uiso 0.50 1 calc PR A 2
C21C C -0.3109(5) 0.7898(4) -0.2009(3) 0.0543(19) Uani 1 1 d . A .
H21A H -0.3388 0.8000 -0.2382 0.082 Uiso 1 1 calc R . .
H21B H -0.2479 0.7774 -0.2051 0.082 Uiso 1 1 calc R . .
H21C H -0.3147 0.8313 -0.1766 0.082 Uiso 1 1 calc R . .
C21B C -0.3656(9) 0.6377(5) -0.2158(4) 0.091(4) Uani 1 1 d . A .
H21D H -0.3924 0.6497 -0.2530 0.137 Uiso 1 1 calc R . .
H21E H -0.3989 0.5989 -0.1994 0.137 Uiso 1 1 calc R . .
H21F H -0.3031 0.6237 -0.2198 0.137 Uiso 1 1 calc R . .
C21A C -0.4888(5) 0.7429(5) -0.1604(4) 0.072(3) Uani 1 1 d . A .
H21G H -0.5159 0.7543 -0.1977 0.108 Uiso 1 1 calc R . .
H21H H -0.4906 0.7843 -0.1358 0.108 Uiso 1 1 calc R . .
H21I H -0.5221 0.7045 -0.1435 0.108 Uiso 1 1 calc R . .
C22C C -0.2481(6) 0.7688(5) 0.0499(3) 0.062(2) Uani 1 1 d . A .
H22A H -0.2535 0.8090 0.0754 0.093 Uiso 1 1 calc R . .
H22B H -0.1854 0.7630 0.0404 0.093 Uiso 1 1 calc R . .
H22C H -0.2689 0.7263 0.0686 0.093 Uiso 1 1 calc R . .
C22B C -0.2833(6) 0.8691(4) -0.0490(4) 0.068(2) Uani 1 1 d . A .
H22D H -0.2894 0.9072 -0.0216 0.101 Uiso 1 1 calc R . .
H22E H -0.3215 0.8787 -0.0828 0.101 Uiso 1 1 calc R . .
H22F H -0.2208 0.8657 -0.0597 0.101 Uiso 1 1 calc R . .
C22A C -0.4382(5) 0.7958(5) 0.0027(4) 0.078(3) Uani 1 1 d . A .
H22G H -0.4431 0.8357 0.0285 0.117 Uiso 1 1 calc R . .
H22H H -0.4588 0.7531 0.0212 0.117 Uiso 1 1 calc R . .
H22I H -0.4753 0.8044 -0.0318 0.117 Uiso 1 1 calc R . .
C30C C -0.0355(5) 0.8965(4) 0.0346(3) 0.059(2) Uani 1 1 d . . .
H30A H -0.0763 0.9232 0.0579 0.088 Uiso 1 1 calc R . .
H30B H -0.0690 0.8599 0.0138 0.088 Uiso 1 1 calc R . .
H30C H -0.0079 0.9282 0.0077 0.088 Uiso 1 1 calc R . .
C30B C -0.0003(5) 0.7958(4) 0.1332(3) 0.0535(19) Uani 1 1 d . . .
H30D H -0.0430 0.8225 0.1550 0.080 Uiso 1 1 calc R . .
H30E H 0.0460 0.7759 0.1589 0.080 Uiso 1 1 calc R . .
H30F H -0.0318 0.7578 0.1128 0.080 Uiso 1 1 calc R . .
C30A C 0.1134(6) 0.9278(4) 0.1194(4) 0.064(2) Uani 1 1 d . . .
H30G H 0.0708 0.9550 0.1410 0.097 Uiso 1 1 calc R . .
H30H H 0.1416 0.9585 0.0920 0.097 Uiso 1 1 calc R . .
H30I H 0.1594 0.9079 0.1454 0.097 Uiso 1 1 calc R . .
C31C C 0.3133(5) 0.8064(4) -0.0738(3) 0.0504(18) Uani 1 1 d . . .
H31A H 0.3517 0.8367 -0.0959 0.076 Uiso 1 1 calc R . .
H31B H 0.2720 0.7807 -0.0995 0.076 Uiso 1 1 calc R . .
H31C H 0.3504 0.7731 -0.0518 0.076 Uiso 1 1 calc R . .
C31B C 0.1787(6) 0.9251(4) -0.0674(4) 0.063(2) Uani 1 1 d . . .
H31D H 0.2178 0.9545 -0.0898 0.094 Uiso 1 1 calc R . .
H31E H 0.1450 0.9548 -0.0419 0.094 Uiso 1 1 calc R . .
H31F H 0.1369 0.8996 -0.0929 0.094 Uiso 1 1 calc R . .
C31A C 0.3291(6) 0.9093(4) 0.0239(3) 0.061(2) Uani 1 1 d . . .
H31G H 0.3679 0.9389 0.0015 0.092 Uiso 1 1 calc R . .
H31H H 0.3656 0.8754 0.0458 0.092 Uiso 1 1 calc R . .
H31I H 0.2959 0.9387 0.0498 0.092 Uiso 1 1 calc R . .
C32C C 0.1738(5) 0.6408(4) 0.1126(3) 0.0509(17) Uani 1 1 d . . .
H32A H 0.2105 0.6112 0.1382 0.076 Uiso 1 1 calc R . .
H32B H 0.1547 0.6137 0.0790 0.076 Uiso 1 1 calc R . .
H32C H 0.1211 0.6571 0.1321 0.076 Uiso 1 1 calc R . .
C32B C 0.3419(5) 0.6867(4) 0.0550(3) 0.0551(19) Uani 1 1 d . . .
H32D H 0.3773 0.6566 0.0810 0.083 Uiso 1 1 calc R . .
H32E H 0.3781 0.7270 0.0442 0.083 Uiso 1 1 calc R . .
H32F H 0.3237 0.6599 0.0211 0.083 Uiso 1 1 calc R . .
C32A C 0.2771(6) 0.7699(4) 0.1544(3) 0.0588(19) Uani 1 1 d . . .
H32G H 0.3131 0.7402 0.1803 0.088 Uiso 1 1 calc R . .
H32H H 0.2243 0.7867 0.1735 0.088 Uiso 1 1 calc R . .
H32I H 0.3130 0.8100 0.1428 0.088 Uiso 1 1 calc R . .
C100 C -0.1883(9) 0.9455(6) -0.2363(6) 0.113(4) Uani 1 1 d . . .
H10J H -0.2153 0.9525 -0.1996 0.169 Uiso 1 1 calc R B 1
H10K H -0.2254 0.9132 -0.2594 0.169 Uiso 1 1 calc R B 1
H10L H -0.1844 0.9907 -0.2559 0.169 Uiso 1 1 calc R B 1
C104 C 0.0673(11) 0.8675(9) -0.3344(8) 0.154(7) Uani 1 1 d . . .
H10S H 0.1091 0.8282 -0.3375 0.231 Uiso 1 1 calc R . .
H10T H 0.0975 0.9113 -0.3442 0.231 Uiso 1 1 calc R . .
H10U H 0.0155 0.8602 -0.3604 0.231 Uiso 1 1 calc R . .
C103 C 0.0373(13) 0.8719(9) -0.2758(9) 0.148(6) Uani 1 1 d . . .
H10M H 0.0334 0.8247 -0.2586 0.178 Uiso 1 1 calc R C 1
H10N H 0.0785 0.9012 -0.2520 0.178 Uiso 1 1 calc R C 1
C101 C -0.099(2) 0.9162(15) -0.2275(13) 0.100(9) Uani 0.50 1 d P D 1
H10O H -0.1038 0.8709 -0.2074 0.121 Uiso 0.50 1 calc PR D 1
H10P H -0.0630 0.9483 -0.2030 0.121 Uiso 0.50 1 calc PR D 1
C102 C -0.051(2) 0.9045(18) -0.2820(14) 0.110(10) Uani 0.50 1 d P D 1
H10Q H -0.0896 0.8746 -0.3072 0.132 Uiso 0.50 1 calc PR D 1
H10R H -0.0448 0.9503 -0.3011 0.132 Uiso 0.50 1 calc PR D 1
C112 C -0.026(2) 0.9200(16) -0.2445(18) 0.112(10) Uani 0.50 1 d P D 2
H11J H -0.0176 0.9136 -0.2031 0.134 Uiso 0.50 1 calc PR D 2
H11K H -0.0140 0.9697 -0.2538 0.134 Uiso 0.50 1 calc PR D 2
C111 C -0.1185(18) 0.8993(13) -0.2643(16) 0.102(8) Uani 0.50 1 d P D 2
H11L H -0.1290 0.8496 -0.2547 0.122 Uiso 0.50 1 calc PR D 2
H11M H -0.1248 0.9043 -0.3060 0.122 Uiso 0.50 1 calc PR D 2

loop_
_atom_site_aniso_label
_atom_site_aniso_U_11
_atom_site_aniso_U_22
_atom_site_aniso_U_33
_atom_site_aniso_U_23
_atom_site_aniso_U_13
_atom_site_aniso_U_12
Hg1 0.03770(18) 0.02646(14) 0.03112(16) 0.00624(13) 0.00079(14) 0.00137(13)
Ge1 0.0396(3) 0.0296(3) 0.0290(3) -0.0010(2) 0.0041(3) 0.0048(3)
Ge2 0.0304(3) 0.0371(3) 0.0376(3) 0.0053(3) 0.0024(3) 0.0053(3)
Ge3 0.0392(3) 0.0283(3) 0.0314(3) -0.0002(2) -0.0021(3) -0.0020(3)
Ge4 0.0324(3) 0.0302(3) 0.0283(3) 0.0015(2) 0.0027(3) 0.0023(2)
Ge5 0.0323(3) 0.0271(3) 0.0287(3) 0.0009(2) 0.0013(3) 0.0034(2)
Ge6 0.0338(3) 0.0283(3) 0.0307(3) 0.0007(2) 0.0005(3) -0.0004(2)
Ge7 0.0388(3) 0.0270(3) 0.0370(3) -0.0006(2) 0.0016(3) 0.0070(3)
Ge8 0.0370(3) 0.0306(3) 0.0311(3) 0.0010(2) 0.0062(3) -0.0023(3)
Ge9 0.0360(3) 0.0367(3) 0.0275(3) 0.0027(2) -0.0010(3) 0.0063(3)
Si1 0.0330(8) 0.0251(7) 0.0251(7) -0.0002(6) 0.0013(7) -0.0002(6)
Si2 0.0287(8) 0.0343(8) 0.0304(8) 0.0026(6) 0.0001(7) 0.0038(7)
Si3 0.0319(8) 0.0265(7) 0.0282(7) -0.0021(6) 0.0021(7) -0.0013(6)
Si10 0.0574(12) 0.0487(10) 0.0288(8) -0.0005(8) -0.0049(9) 0.0145(9)
Si11 0.0410(10) 0.0397(9) 0.0533(11) -0.0090(8) 0.0127(9) -0.0085(8)
Si12 0.0462(10) 0.0273(8) 0.0315(8) 0.0007(6) 0.0009(8) 0.0013(7)
Si20 0.0335(9) 0.0419(9) 0.0464(10) 0.0120(8) -0.0021(8) -0.0013(7)
Si21 0.0414(10) 0.0449(10) 0.0374(9) 0.0085(8) -0.0054(8) 0.0033(8)
Si22 0.0348(9) 0.0472(10) 0.0458(10) -0.0117(8) 0.0021(8) 0.0072(8)
Si30 0.0481(10) 0.0349(8) 0.0391(9) -0.0100(7) 0.0064(9) 0.0029(8)
Si31 0.0409(9) 0.0350(8) 0.0388(9) 0.0075(7) 0.0039(8) -0.0059(7)
Si32 0.0363(9) 0.0367(9) 0.0339(8) 0.0064(7) -0.0015(8) -0.0043(7)
C10C 0.063(5) 0.059(5) 0.076(6) 0.005(4) -0.037(5) 0.000(4)
C10B 0.074(5) 0.070(5) 0.044(4) 0.022(4) 0.002(4) 0.010(4)
C10A 0.126(9) 0.109(8) 0.043(4) -0.016(5) -0.019(5) 0.062(7)
C11C 0.065(5) 0.042(4) 0.110(7) -0.014(4) 0.033(5) -0.025(4)
C11B 0.077(6) 0.065(5) 0.128(9) -0.039(6) 0.059(7) -0.024(5)
C11A 0.055(5) 0.147(10) 0.083(7) 0.017(7) -0.025(5) -0.042(6)
C12C 0.093(6) 0.031(3) 0.066(5) -0.003(3) 0.030(5) 0.010(4)
C12B 0.059(5) 0.042(4) 0.079(6) 0.005(4) 0.000(4) -0.015(3)
C12A 0.101(7) 0.051(4) 0.056(5) 0.007(4) -0.011(5) 0.020(5)
C20A 0.11(2) 0.056(12) 0.086(14) -0.028(10) 0.044(15) -0.056(16)
C20B 0.070(12) 0.071(17) 0.076(17) 0.022(12) -0.042(11) -0.029(11)
C20C 0.07(2) 0.08(2) 0.15(4) 0.05(3) 0.06(3) 0.021(18)
C20F 0.028(11) 0.08(2) 0.13(3) 0.06(2) -0.020(18) -0.015(13)
C20E 0.26(5) 0.14(4) 0.10(3) 0.08(3) -0.09(3) -0.13(3)
C20D 0.08(2) 0.042(12) 0.29(4) 0.004(18) 0.08(2) -0.038(14)
C21C 0.049(4) 0.061(5) 0.054(4) 0.024(4) 0.008(4) 0.009(4)
C21B 0.169(11) 0.057(5) 0.045(4) -0.009(4) -0.026(6) 0.001(6)
C21A 0.037(4) 0.097(7) 0.082(6) 0.043(5) -0.005(4) -0.003(4)
C22C 0.064(5) 0.073(5) 0.048(4) -0.020(4) -0.007(4) 0.003(4)
C22B 0.083(6) 0.050(4) 0.071(5) -0.010(4) 0.008(5) 0.011(4)
C22A 0.046(4) 0.103(7) 0.086(6) -0.045(6) 0.011(5) 0.014(5)
C30C 0.068(5) 0.045(4) 0.065(5) -0.015(4) 0.004(4) 0.024(4)
C30B 0.059(4) 0.054(4) 0.049(4) -0.007(3) 0.020(4) 0.002(4)
C30A 0.083(6) 0.054(4) 0.056(5) -0.024(4) 0.002(5) -0.003(4)
C31C 0.042(4) 0.063(4) 0.047(4) 0.008(3) 0.012(3) 0.000(3)
C31B 0.070(5) 0.049(4) 0.071(5) 0.033(4) 0.012(5) 0.003(4)
C31A 0.062(5) 0.061(5) 0.061(5) -0.003(4) 0.002(4) -0.029(4)
C32C 0.054(4) 0.043(4) 0.055(4) 0.014(3) -0.003(4) -0.004(3)
C32B 0.049(4) 0.056(4) 0.061(5) 0.018(4) 0.009(4) 0.010(3)
C32A 0.062(5) 0.062(5) 0.051(4) 0.005(4) -0.016(4) -0.009(4)
C100 0.136(11) 0.066(7) 0.137(11) -0.010(7) 0.012(10) -0.033(7)
C104 0.139(14) 0.150(15) 0.170(17) 0.034(13) -0.029(13) -0.063(11)
C103 0.157(16) 0.111(12) 0.175(18) 0.046(12) -0.020(15) 0.007(11)
C101 0.12(2) 0.075(15) 0.11(2) -0.031(14) -0.05(2) 0.026(16)
C102 0.073(17) 0.14(2) 0.12(2) 0.05(2) -0.036(18) -0.048(17)
C112 0.10(2) 0.097(19) 0.13(3) -0.002(18) -0.06(2) -0.016(18)
C111 0.10(2) 0.079(15) 0.12(2) 0.003(15) -0.026(19) -0.055(15)

loop_
_atom_type_symbol
_atom_type_description
_atom_type_scat_dispersion_real
_atom_type_scat_dispersion_imag
_atom_type_scat_source
C C 0.0033 0.0016 'International Tables Vol C Tables 4.2.6.8 and 6.1.1.4'
H H 0.0000 0.0000 'International Tables Vol C Tables 4.2.6.8 and 6.1.1.4'
Si Si 0.0817 0.0704 'International Tables Vol C Tables 4.2.6.8 and 6.1.1.4'
Ge Ge 0.1547 1.8001 'International Tables Vol C Tables 4.2.6.8 and 6.1.1.4'
Hg Hg -2.3894 9.2266 'International Tables Vol C Tables 4.2.6.8 and 6.1.1.4'

loop_
_geom_angle_atom_site_label_1
_geom_angle_atom_site_label_2
_geom_angle_atom_site_label_3
_geom_angle
_geom_angle_site_symmetry_1
_geom_angle_site_symmetry_3
_geom_angle_publ_flag
Ge4 Hg1 Ge4 180.0 3_565 . ?
Ge4 Hg1 Ge5 62.54(2) 3_565 3_565 ?
Ge4 Hg1 Ge5 117.46(2) . 3_565 ?
Ge4 Hg1 Ge5 117.46(2) 3_565 . ?
Ge4 Hg1 Ge5 62.54(2) . . ?
Ge5 Hg1 Ge5 180.000(18) 3_565 . ?
Ge4 Hg1 Ge6 62.731(18) 3_565 3_565 ?
Ge4 Hg1 Ge6 117.269(18) . 3_565 ?
Ge5 Hg1 Ge6 63.63(2) 3_565 3_565 ?
Ge5 Hg1 Ge6 116.37(2) . 3_565 ?
Ge4 Hg1 Ge6 117.269(18) 3_565 . ?
Ge4 Hg1 Ge6 62.731(18) . . ?
Ge5 Hg1 Ge6 116.37(2) 3_565 . ?
Ge5 Hg1 Ge6 63.63(2) . . ?
Ge6 Hg1 Ge6 180.0 3_565 . ?
Si1 Ge1 Ge5 123.16(5) . . ?
Si1 Ge1 Ge6 124.38(5) . . ?
Ge5 Ge1 Ge6 74.79(3) . . ?
Si1 Ge1 Ge9 118.51(5) . . ?
Ge5 Ge1 Ge9 117.50(3) . . ?
Ge6 Ge1 Ge9 79.45(3) . . ?
Si1 Ge1 Ge8 117.37(4) . . ?
Ge5 Ge1 Ge8 81.14(3) . . ?
Ge6 Ge1 Ge8 117.32(3) . . ?
Ge9 Ge1 Ge8 62.37(3) . . ?
Si2 Ge2 Ge6 127.67(5) . . ?
Si2 Ge2 Ge4 119.75(5) . . ?
Ge6 Ge2 Ge4 73.18(3) . . ?
Si2 Ge2 Ge9 121.72(5) . . ?
Ge6 Ge2 Ge9 79.41(3) . . ?
Ge4 Ge2 Ge9 117.31(3) . . ?
Si2 Ge2 Ge7 114.61(5) . . ?
Ge6 Ge2 Ge7 117.32(3) . . ?
Ge4 Ge2 Ge7 83.12(3) . . ?
Ge9 Ge2 Ge7 61.70(3) . . ?
Si3 Ge3 Ge4 120.30(5) . . ?
Si3 Ge3 Ge5 125.63(5) . . ?
Ge4 Ge3 Ge5 72.60(3) . . ?
Si3 Ge3 Ge7 116.23(5) . . ?
Ge4 Ge3 Ge7 83.23(3) . . ?
Ge5 Ge3 Ge7 117.75(3) . . ?
Si3 Ge3 Ge8 121.08(5) . . ?
Ge4 Ge3 Ge8 117.62(4) . . ?
Ge5 Ge3 Ge8 81.10(3) . . ?
Ge7 Ge3 Ge8 61.01(3) . . ?
Ge3 Ge4 Ge2 93.76(3) . . ?
Ge3 Ge4 Hg1 111.10(3) . . ?
Ge2 Ge4 Hg1 111.12(3) . . ?
Ge3 Ge5 Ge1 94.66(3) . . ?
Ge3 Ge5 Hg1 109.94(3) . . ?
Ge1 Ge5 Hg1 108.99(3) . . ?
Ge2 Ge6 Ge1 95.37(3) . . ?
Ge2 Ge6 Hg1 108.93(3) . . ?
Ge1 Ge6 Hg1 107.86(3) . . ?
Ge3 Ge7 Ge2 90.37(3) . . ?
Ge3 Ge7 Ge8 59.54(3) . . ?
Ge2 Ge7 Ge8 102.32(3) . . ?
Ge3 Ge7 Ge9 101.73(3) . . ?
Ge2 Ge7 Ge9 59.11(3) . . ?
Ge8 Ge7 Ge9 60.86(3) . . ?
Ge1 Ge8 Ge3 91.20(3) . . ?
Ge1 Ge8 Ge7 102.12(3) . . ?
Ge3 Ge8 Ge7 59.44(3) . . ?
Ge1 Ge8 Ge9 58.75(2) . . ?
Ge3 Ge8 Ge9 101.06(4) . . ?
Ge7 Ge8 Ge9 60.02(3) . . ?
Ge1 Ge9 Ge2 92.23(3) . . ?
Ge1 Ge9 Ge7 101.55(4) . . ?
Ge2 Ge9 Ge7 59.20(3) . . ?
Ge1 Ge9 Ge8 58.87(3) . . ?
Ge2 Ge9 Ge8 101.13(4) . . ?
Ge7 Ge9 Ge8 59.13(3) . . ?
Si12 Si1 Si11 111.79(9) . . ?
Si12 Si1 Si10 109.85(9) . . ?
Si11 Si1 Si10 113.76(10) . . ?
Si12 Si1 Ge1 108.01(7) . . ?
Si11 Si1 Ge1 106.36(8) . . ?
Si10 Si1 Ge1 106.72(8) . . ?
Si21 Si2 Si20 110.79(10) . . ?
Si21 Si2 Si22 110.75(9) . . ?
Si20 Si2 Si22 112.34(9) . . ?
Si21 Si2 Ge2 107.78(8) . . ?
Si20 Si2 Ge2 107.79(8) . . ?
Si22 Si2 Ge2 107.17(8) . . ?
Si32 Si3 Si30 109.86(9) . . ?
Si32 Si3 Si31 110.62(9) . . ?
Si30 Si3 Si31 112.74(9) . . ?
Si32 Si3 Ge3 108.79(8) . . ?
Si30 Si3 Ge3 108.32(8) . . ?
Si31 Si3 Ge3 106.36(8) . . ?
C10A Si10 C10B 108.0(4) . . ?
C10A Si10 C10C 109.3(5) . . ?
C10B Si10 C10C 109.2(4) . . ?
C10A Si10 Si1 109.7(3) . . ?
C10B Si10 Si1 110.3(3) . . ?
C10C Si10 Si1 110.4(3) . . ?
C11A Si11 C11C 109.3(5) . . ?
C11A Si11 C11B 109.7(6) . . ?
C11C Si11 C11B 105.9(4) . . ?
C11A Si11 Si1 108.8(3) . . ?
C11C Si11 Si1 112.3(3) . . ?
C11B Si11 Si1 110.8(3) . . ?
C12A Si12 C12C 109.4(4) . . ?
C12A Si12 C12B 109.0(4) . . ?
C12C Si12 C12B 108.5(4) . . ?
C12A Si12 Si1 111.0(3) . . ?
C12C Si12 Si1 109.6(2) . . ?
C12B Si12 Si1 109.3(3) . . ?
C20D Si20 C20F 110.5(18) . . ?
C20D Si20 C20B 90.4(19) . . ?
C20F Si20 C20B 123.6(17) . . ?
C20D Si20 C20C 127.0(19) . . ?
C20F Si20 C20C 20(2) . . ?
C20B Si20 C20C 108.2(18) . . ?
C20D Si20 C20E 109(2) . . ?
C20F Si20 C20E 113(2) . . ?
C20B Si20 C20E 19(2) . . ?
C20C Si20 C20E 95(2) . . ?
C20D Si20 C20A 20.2(16) . . ?
C20F Si20 C20A 90.7(17) . . ?
C20B Si20 C20A 105.4(16) . . ?
C20C Si20 C20A 108.4(18) . . ?
C20E Si20 C20A 123.4(19) . . ?
C20D Si20 Si2 106.8(10) . . ?
C20F Si20 Si2 109.9(15) . . ?
C20B Si20 Si2 112.9(11) . . ?
C20C Si20 Si2 110.1(17) . . ?
C20E Si20 Si2 106.9(14) . . ?
C20A Si20 Si2 111.6(8) . . ?
C21C Si21 C21B 109.2(4) . . ?
C21C Si21 C21A 107.4(4) . . ?
C21B Si21 C21A 109.8(5) . . ?
C21C Si21 Si2 111.1(3) . . ?
C21B Si21 Si2 110.3(3) . . ?
C21A Si21 Si2 109.0(3) . . ?
C22B Si22 C22C 109.1(4) . . ?
C22B Si22 C22A 106.6(5) . . ?
C22C Si22 C22A 108.8(4) . . ?
C22B Si22 Si2 112.6(3) . . ?
C22C Si22 Si2 110.1(3) . . ?
C22A Si22 Si2 109.5(3) . . ?
C30C Si30 C30A 107.2(4) . . ?
C30C Si30 C30B 109.3(4) . . ?
C30A Si30 C30B 109.8(4) . . ?
C30C Si30 Si3 112.3(2) . . ?
C30A Si30 Si3 109.5(3) . . ?
C30B Si30 Si3 108.7(2) . . ?
C31C Si31 C31B 108.9(4) . . ?
C31C Si31 C31A 108.3(4) . . ?
C31B Si31 C31A 109.9(4) . . ?
C31C Si31 Si3 110.5(2) . . ?
C31B Si31 Si3 109.9(2) . . ?
C31A Si31 Si3 109.3(2) . . ?
C32B Si32 C32A 108.8(4) . . ?
C32B Si32 C32C 109.2(3) . . ?
C32A Si32 C32C 109.6(4) . . ?
C32B Si32 Si3 110.1(3) . . ?
C32A Si32 Si3 108.8(3) . . ?
C32C Si32 Si3 110.4(3) . . ?
C101 C100 C111 37.4(13) . . ?
C102 C103 C104 104(2) . . ?
C102 C103 C112 38.8(15) . . ?
C104 C103 C112 135(2) . . ?
C100 C101 C102 113(3) . . ?
C103 C102 C101 116(3) . . ?
C111 C112 C103 106(3) . . ?
C112 C111 C100 111(3) . . ?

loop_
_geom_bond_atom_site_label_1
_geom_bond_atom_site_label_2
_geom_bond_distance
_geom_bond_site_symmetry_2
_geom_bond_publ_flag
Hg1 Ge4 2.8273(8) 3_565 ?
Hg1 Ge4 2.8273(8) . ?
Hg1 Ge5 2.8633(8) 3_565 ?
Hg1 Ge5 2.8633(8) . ?
Hg1 Ge6 2.8974(9) 3_565 ?
Hg1 Ge6 2.8974(9) . ?
Ge1 Si1 2.3834(16) . ?
Ge1 Ge5 2.4988(11) . ?
Ge1 Ge6 2.5016(10) . ?
Ge1 Ge9 2.5633(10) . ?
Ge1 Ge8 2.5666(10) . ?
Ge2 Si2 2.3827(17) . ?
Ge2 Ge6 2.4993(9) . ?
Ge2 Ge4 2.5005(12) . ?
Ge2 Ge9 2.5676(10) . ?
Ge2 Ge7 2.5700(10) . ?
Ge3 Si3 2.3802(18) . ?
Ge3 Ge4 2.4947(9) . ?
Ge3 Ge5 2.4949(9) . ?
Ge3 Ge7 2.5698(11) . ?
Ge3 Ge8 2.5725(10) . ?
Ge7 Ge8 2.6105(10) . ?
Ge7 Ge9 2.6344(10) . ?
Ge8 Ge9 2.6564(11) . ?
Si1 Si12 2.345(2) . ?
Si1 Si11 2.350(2) . ?
Si1 Si10 2.358(3) . ?
Si2 Si21 2.342(3) . ?
Si2 Si20 2.346(2) . ?
Si2 Si22 2.358(2) . ?
Si3 Si32 2.345(2) . ?
Si3 Si30 2.352(2) . ?
Si3 Si31 2.352(2) . ?
Si10 C10A 1.870(8) . ?
Si10 C10B 1.873(8) . ?
Si10 C10C 1.879(9) . ?
Si11 C11A 1.851(10) . ?
Si11 C11C 1.874(8) . ?
Si11 C11B 1.876(8) . ?
Si12 C12A 1.850(9) . ?
Si12 C12C 1.867(7) . ?
Si12 C12B 1.873(8) . ?
Si20 C20D 1.80(4) . ?
Si20 C20F 1.81(4) . ?
Si20 C20B 1.83(4) . ?
Si20 C20C 1.83(4) . ?
Si20 C20E 1.89(5) . ?
Si20 C20A 1.90(2) . ?
Si21 C21C 1.854(7) . ?
Si21 C21B 1.863(9) . ?
Si21 C21A 1.869(8) . ?
Si22 C22B 1.868(9) . ?
Si22 C22C 1.873(9) . ?
Si22 C22A 1.883(7) . ?
Si30 C30C 1.856(8) . ?
Si30 C30A 1.863(8) . ?
Si30 C30B 1.881(7) . ?
Si31 C31C 1.862(7) . ?
Si31 C31B 1.870(8) . ?
Si31 C31A 1.877(8) . ?
Si32 C32B 1.855(7) . ?
Si32 C32A 1.865(8) . ?
Si32 C32C 1.867(7) . ?
C100 C101 1.45(3) . ?
C100 C111 1.54(4) . ?
C104 C103 1.48(2) . ?
C103 C102 1.47(3) . ?
C103 C112 1.53(4) . ?
C101 C102 1.51(4) . ?
C112 C111 1.50(4) . ?
